data_2217367
loop_
_publ_author_name
'Liu, Wan-Yun'
'Huo, Ping'

_publ_section_title
;
 (2-Chlorophenyl)(diphenylphosphoryl)methanol
;
_journal_coeditor_code XU2343
_journal_issue 1
_journal_name_full 'Acta Crystallographica Section E'
_journal_page_first o233
_journal_page_last o233
_journal_paper_doi 10.1107/S1600536807057674
_journal_volume 64
_journal_year 2008
_chemical_formula_moiety 'C19 H16 Cl O2 P'
_chemical_formula_sum 'C19 H16 Cl O2 P'
_chemical_formula_weight 342.74
_chemical_name_systematic
;
 (2-Chlorophenyl)(diphenylphosphoryl)methanol
;
_space_group_IT_number 19
_symmetry_cell_setting orthorhombic
_symmetry_space_group_name_Hall 'P 2ac 2ab'
_symmetry_space_group_name_H-M 'P 21 21 21'
_atom_sites_solution_hydrogens geom
_atom_sites_solution_primary direct
_atom_sites_solution_secondary difmap
_audit_creation_method SHELXL-97
_cell_angle_alpha 90.00
_cell_angle_beta 90.00
_cell_angle_gamma 90.00
_cell_formula_units_Z 4
_cell_length_a 9.0943(4)
_cell_length_b 10.9172(6)
_cell_length_c 18.0657(12)
_cell_measurement_reflns_used 3220
_cell_measurement_temperature 293(2)
_cell_measurement_theta_max 32.58
_cell_measurement_theta_min 2.50
_cell_volume 1793.64(17)
_computing_cell_refinement 'SAINT (Bruker, 2001)'
_computing_data_collection 'SMART (Bruker, 2001)'
_computing_data_reduction 'SAINT (Bruker, 2001)'
_computing_molecular_graphics 'ORTEP-3 for Windows (Farrugia, 1997)'
_computing_publication_material 'SHELXL97 (Sheldrick, 1997)'
_computing_structure_refinement 'SHELXL97 (Sheldrick, 1997)'
_computing_structure_solution 'SHELXS97 (Sheldrick, 1997)'
_diffrn_ambient_temperature 293(2)
_diffrn_measured_fraction_theta_full 0.991
_diffrn_measured_fraction_theta_max 0.991
_diffrn_measurement_device_type 'Bruker APEX area-detector diffractometer'
_diffrn_measurement_method '\f and \w scans'
_diffrn_radiation_monochromator graphite
_diffrn_radiation_source 'fine-focus sealed tube'
_diffrn_radiation_type MoK\a
_diffrn_radiation_wavelength 0.71073
_diffrn_reflns_av_R_equivalents 0.0345
_diffrn_reflns_av_sigmaI/netI 0.0526
_diffrn_reflns_limit_h_max 10
_diffrn_reflns_limit_h_min -11
_diffrn_reflns_limit_k_max 13
_diffrn_reflns_limit_k_min -13
_diffrn_reflns_limit_l_max 19
_diffrn_reflns_limit_l_min -22
_diffrn_reflns_number 8361
_diffrn_reflns_theta_full 26.00
_diffrn_reflns_theta_max 26.00
_diffrn_reflns_theta_min 2.51
_diffrn_standards_interval_count 0
_diffrn_standards_interval_time 0
_diffrn_standards_number 0
_exptl_absorpt_coefficient_mu 0.308
_exptl_absorpt_correction_T_max 0.970
_exptl_absorpt_correction_T_min 0.844
_exptl_absorpt_correction_type multi-scan
_exptl_absorpt_process_details '(SADABS; (Bruker, 2001)'
_exptl_crystal_colour colorless
_exptl_crystal_density_diffrn 1.269
_exptl_crystal_density_method 'not measured'
_exptl_crystal_description plate
_exptl_crystal_F_000 712
_exptl_crystal_size_max 0.57
_exptl_crystal_size_mid 0.20
_exptl_crystal_size_min 0.10
_refine_diff_density_max 0.203
_refine_diff_density_min -0.26
_refine_ls_abs_structure_details 'Flack (1983), 1437 Friedel pairs'
_refine_ls_abs_structure_Flack 0.55(8)
_refine_ls_extinction_method none
_refine_ls_goodness_of_fit_ref 0.909
_refine_ls_hydrogen_treatment constr
_refine_ls_matrix_type full
_refine_ls_number_parameters 208
_refine_ls_number_reflns 3466
_refine_ls_number_restraints 0
_refine_ls_restrained_S_all 0.909
_refine_ls_R_factor_all 0.053
_refine_ls_R_factor_gt 0.035
_refine_ls_shift/su_max 0.000
_refine_ls_shift/su_mean 0.000
_refine_ls_structure_factor_coef Fsqd
_refine_ls_weighting_details 'calc w=1/[\s^2^(Fo^2^)+(0.0482P)^2^] where P=(Fo^2^+2Fc^2^)/3'
_refine_ls_weighting_scheme calc
_refine_ls_wR_factor_gt 0.078
_refine_ls_wR_factor_ref 0.084
_reflns_number_gt 2494
_reflns_number_total 3466
_reflns_threshold_expression I>2\s(I)
_cod_data_source_file xu2343.cif
_cod_data_source_block I
_cod_depositor_comments
;
The following automatic conversions were performed:
'_symmetry_cell_setting' value 'Orthorhombic' changed to 'orthorhombic'
according to '/home/saulius/struct/CIF-dictionaries/cif_core.dic'
dictionary named 'cif_core.dic' version 2.4.1 from 2010-06-29.

Automatic conversion script
Id: cif_fix_enum 1527 2010-12-29 10:47:43Z saulius 

The following automatic conversions were performed:

'_symmetry_cell_setting' value 'Orthorhombic' changed to
'orthorhombic' according to
/home/saulius/struct/CIF-dictionaries/cif_core.dic dictionary named
'cif_core.dic' version 2.4.1 from 2010-06-29.

Automatic conversion script
Id: cif_fix_values 1715 2011-07-08 13:25:40Z adriana 
;
_cod_database_code 2217367

loop_
_symmetry_equiv_pos_as_xyz
'x, y, z'
'-x+1/2, -y, z+1/2'
'-x, y+1/2, -z+1/2'
'x+1/2, -y+1/2, -z'

loop_
_atom_site_type_symbol
_atom_site_label
_atom_site_fract_x
_atom_site_fract_y
_atom_site_fract_z
_atom_site_U_iso_or_equiv
_atom_site_adp_type
_atom_site_calc_flag
_atom_site_refinement_flags
_atom_site_occupancy
P P1 0.39075(6) 0.07346(5) 0.22300(3) 0.03563(15) Uani d . 1
Cl Cl1 0.68961(8) 0.08726(10) 0.36635(5) 0.0874(3) Uani d . 1
C C1 0.4310(2) 0.20391(18) 0.28358(14) 0.0371(5) Uani d . 1
H H3A 0.5340 0.2276 0.2764 0.045 Uiso calc R 1
C C2 0.4092(3) 0.1697(2) 0.36374(14) 0.0425(6) Uani d . 1
C C3 0.5177(3) 0.1153(3) 0.40525(16) 0.0574(7) Uani d . 1
C C4 0.4977(4) 0.0838(3) 0.47859(18) 0.0795(9) Uani d . 1
H H26A 0.5729 0.0468 0.5054 0.095 Uiso calc R 1
C C5 0.3652(5) 0.1080(3) 0.5109(2) 0.0929(12) Uani d . 1
H H12A 0.3501 0.0876 0.5603 0.112 Uiso calc R 1
C C6 0.2538(4) 0.1621(3) 0.4712(2) 0.0850(11) Uani d . 1
H H27A 0.1637 0.1775 0.4937 0.102 Uiso calc R 1
C C7 0.2752(3) 0.1935(2) 0.39825(17) 0.0616(8) Uani d . 1
H H10A 0.1998 0.2308 0.3718 0.074 Uiso calc R 1
C C8 0.4778(2) 0.1058(2) 0.13569(14) 0.0405(6) Uani d . 1
C C9 0.5076(3) 0.0066(3) 0.09105(16) 0.0575(7) Uani d . 1
H H8A 0.4765 -0.0711 0.1053 0.069 Uiso calc R 1
C C10 0.5824(4) 0.0211(3) 0.02620(17) 0.0771(10) Uani d . 1
H H19A 0.6024 -0.0467 -0.0033 0.093 Uiso calc R 1
C C11 0.6281(4) 0.1348(3) 0.00437(18) 0.0807(10) Uani d . 1
H H21A 0.6781 0.1442 -0.0402 0.097 Uiso calc R 1
C C12 0.6006(4) 0.2345(3) 0.04770(18) 0.0818(10) Uani d . 1
H H20A 0.6325 0.3117 0.0331 0.098 Uiso calc R 1
C C13 0.5251(3) 0.2202(3) 0.11336(17) 0.0641(8) Uani d . 1
H H11A 0.5058 0.2881 0.1428 0.077 Uiso calc R 1
C C14 0.1961(2) 0.0688(2) 0.20812(13) 0.0421(5) Uani d . 1
C C15 0.1179(3) -0.0269(3) 0.23868(18) 0.0702(8) Uani d . 1
H H13A 0.1659 -0.0852 0.2674 0.084 Uiso calc R 1
C C16 -0.0321(4) -0.0361(4) 0.2266(3) 0.0999(12) Uani d . 1
H H33A -0.0845 -0.1009 0.2471 0.120 Uiso calc R 1
C C17 -0.1028(4) 0.0485(4) 0.1851(2) 0.0939(11) Uani d . 1
H H22A -0.2038 0.0421 0.1780 0.113 Uiso calc R 1
C C18 -0.0284(3) 0.1419(3) 0.1541(2) 0.0795(10) Uani d . 1
H H17A -0.0780 0.1992 0.1253 0.095 Uiso calc R 1
C C19 0.1227(3) 0.1530(2) 0.16514(16) 0.0590(7) Uani d . 1
H H14A 0.1740 0.2173 0.1434 0.071 Uiso calc R 1
O O1 0.44309(17) -0.04402(12) 0.25449(9) 0.0471(4) Uani d . 1
O O2 0.34008(16) 0.30243(12) 0.26047(10) 0.0491(5) Uani d . 1
H H2A 0.3910 0.3630 0.2525 0.074 Uiso calc R 1

loop_
_atom_site_aniso_label
_atom_site_aniso_U_11
_atom_site_aniso_U_22
_atom_site_aniso_U_33
_atom_site_aniso_U_12
_atom_site_aniso_U_13
_atom_site_aniso_U_23
P1 0.0332(3) 0.0318(3) 0.0419(3) 0.0014(3) 0.0010(3) 0.0005(3)
Cl1 0.0540(4) 0.1355(7) 0.0726(5) 0.0196(5) -0.0150(4) 0.0185(6)
C1 0.0298(11) 0.0323(11) 0.0493(14) 0.0003(9) 0.0007(11) -0.0017(11)
C2 0.0517(14) 0.0346(12) 0.0413(14) -0.0059(11) 0.0048(14) -0.0053(11)
C3 0.0652(17) 0.0603(18) 0.0467(16) -0.0005(14) -0.0054(15) -0.0049(14)
C4 0.099(2) 0.089(2) 0.0506(19) -0.005(2) -0.0087(18) 0.0145(18)
C5 0.140(4) 0.091(3) 0.0477(18) -0.015(3) 0.024(2) 0.0091(18)
C6 0.103(3) 0.078(2) 0.074(2) 0.005(2) 0.041(2) 0.0077(19)
C7 0.0624(17) 0.0542(16) 0.068(2) 0.0005(14) 0.0213(16) 0.0022(15)
C8 0.0352(11) 0.0436(14) 0.0427(14) 0.0033(10) 0.0008(11) -0.0010(12)
C9 0.0623(18) 0.0587(17) 0.0515(17) 0.0010(14) 0.0121(15) -0.0047(14)
C10 0.092(3) 0.081(2) 0.059(2) 0.0148(19) 0.0227(19) -0.0111(17)
C11 0.095(2) 0.091(3) 0.056(2) 0.014(2) 0.032(2) 0.0139(18)
C12 0.106(3) 0.0631(19) 0.076(2) -0.003(2) 0.032(2) 0.0198(17)
C13 0.080(2) 0.0497(17) 0.062(2) 0.0061(15) 0.0202(17) 0.0086(14)
C14 0.0349(11) 0.0469(12) 0.0446(14) -0.0067(12) 0.0003(10) -0.0040(13)
C15 0.0531(16) 0.0746(17) 0.083(2) -0.0208(15) -0.0027(17) 0.0197(16)
C16 0.060(2) 0.122(3) 0.117(3) -0.044(2) -0.001(2) 0.021(3)
C17 0.0360(14) 0.143(3) 0.103(3) -0.021(2) -0.0043(19) -0.006(3)
C18 0.0530(18) 0.099(2) 0.086(3) 0.0122(18) -0.0214(18) 0.001(2)
C19 0.0388(14) 0.0696(17) 0.069(2) -0.0036(14) -0.0068(14) 0.0108(14)
O1 0.0562(10) 0.0317(8) 0.0535(10) 0.0105(7) 0.0034(9) 0.0033(7)
O2 0.0413(8) 0.0317(8) 0.0743(13) 0.0030(6) -0.0005(9) 0.0047(8)

loop_
_atom_type_symbol
_atom_type_description
_atom_type_scat_dispersion_real
_atom_type_scat_dispersion_imag
_atom_type_scat_source
C C 0.0033 0.0016 'International Tables Vol C Tables 4.2.6.8 and 6.1.1.4'
H H 0.0000 0.0000 'International Tables Vol C Tables 4.2.6.8 and 6.1.1.4'
O O 0.0106 0.0060 'International Tables Vol C Tables 4.2.6.8 and 6.1.1.4'
P P 0.1023 0.0942 'International Tables Vol C Tables 4.2.6.8 and 6.1.1.4'
Cl Cl 0.1484 0.1585 'International Tables Vol C Tables 4.2.6.8 and 6.1.1.4'

loop_
_geom_angle_atom_site_label_1
_geom_angle_atom_site_label_2
_geom_angle_atom_site_label_3
_geom_angle
_geom_angle_publ_flag
O1 P1 C14 110.54(11) no
O1 P1 C8 111.42(10) no
C14 P1 C8 107.99(11) no
O1 P1 C1 112.28(10) no
C14 P1 C1 107.99(10) no
C8 P1 C1 106.42(11) no
O2 C1 C2 113.15(18) no
O2 C1 P1 107.26(15) no
C2 C1 P1 110.76(15) no
O2 C1 H3A 108.5 no
C2 C1 H3A 108.5 no
P1 C1 H3A 108.5 no
C3 C2 C7 117.7(2) no
C3 C2 C1 122.4(2) no
C7 C2 C1 119.9(2) no
C2 C3 C4 122.4(3) no
C2 C3 Cl1 120.0(2) no
C4 C3 Cl1 117.5(3) no
C5 C4 C3 118.6(3) no
C5 C4 H26A 120.7 no
C3 C4 H26A 120.7 no
C4 C5 C6 120.7(3) no
C4 C5 H12A 119.6 no
C6 C5 H12A 119.6 no
C5 C6 C7 120.2(3) no
C5 C6 H27A 119.9 no
C7 C6 H27A 119.9 no
C6 C7 C2 120.4(3) no
C6 C7 H10A 119.8 no
C2 C7 H10A 119.8 no
C9 C8 C13 118.6(3) no
C9 C8 P1 116.43(19) no
C13 C8 P1 124.8(2) no
C10 C9 C8 120.6(3) no
C10 C9 H8A 119.7 no
C8 C9 H8A 119.7 no
C9 C10 C11 120.3(3) no
C9 C10 H19A 119.8 no
C11 C10 H19A 119.8 no
C12 C11 C10 120.2(3) no
C12 C11 H21A 119.9 no
C10 C11 H21A 119.9 no
C11 C12 C13 119.6(3) no
C11 C12 H20A 120.2 no
C13 C12 H20A 120.2 no
C12 C13 C8 120.6(3) no
C12 C13 H11A 119.7 no
C8 C13 H11A 119.7 no
C19 C14 C15 118.8(2) no
C19 C14 P1 123.04(18) no
C15 C14 P1 118.1(2) no
C14 C15 C16 120.0(3) no
C14 C15 H13A 120.0 no
C16 C15 H13A 120.0 no
C17 C16 C15 120.4(3) no
C17 C16 H33A 119.8 no
C15 C16 H33A 119.8 no
C18 C17 C16 120.6(3) no
C18 C17 H22A 119.7 no
C16 C17 H22A 119.7 no
C17 C18 C19 120.1(3) no
C17 C18 H17A 120.0 no
C19 C18 H17A 120.0 no
C14 C19 C18 120.1(3) no
C14 C19 H14A 120.0 no
C18 C19 H14A 120.0 no
C1 O2 H2A 109.5 no

loop_
_geom_bond_atom_site_label_1
_geom_bond_atom_site_label_2
_geom_bond_distance
_geom_bond_publ_flag
P1 O1 1.4816(15) no
P1 C14 1.792(2) no
P1 C8 1.800(3) no
P1 C1 1.833(2) no
Cl1 C3 1.741(3) no
C1 O2 1.420(2) no
C1 C2 1.509(3) no
C1 H3A 0.9800 no
C2 C3 1.374(4) no
C2 C7 1.393(3) no
C3 C4 1.381(4) no
C4 C5 1.364(5) no
C4 H26A 0.9300 no
C5 C6 1.374(5) no
C5 H12A 0.9300 no
C6 C7 1.375(4) no
C6 H27A 0.9300 no
C7 H10A 0.9300 no
C8 C9 1.378(3) no
C8 C13 1.380(3) no
C9 C10 1.364(4) no
C9 H8A 0.9300 no
C10 C11 1.367(4) no
C10 H19A 0.9300 no
C11 C12 1.364(4) no
C11 H21A 0.9300 no
C12 C13 1.380(4) no
C12 H20A 0.9300 no
C13 H11A 0.9300 no
C14 C19 1.375(3) no
C14 C15 1.379(3) no
C15 C16 1.385(4) no
C15 H13A 0.9300 no
C16 C17 1.351(5) no
C16 H33A 0.9300 no
C17 C18 1.346(5) no
C17 H22A 0.9300 no
C18 C19 1.394(4) no
C18 H17A 0.9300 no
C19 H14A 0.9300 no
O2 H2A 0.8200 no

loop_
_geom_hbond_atom_site_label_D
_geom_hbond_atom_site_label_H
_geom_hbond_atom_site_label_A
_geom_hbond_site_symmetry_A
_geom_hbond_distance_DH
_geom_hbond_distance_HA
_geom_hbond_distance_DA
_geom_hbond_angle_DHA
O2 H2A O1 3_655 0.82 1.82 2.602(2) 158.3
C1 H3A O1 3_655 0.98 2.56 3.059(2) 111.3
C16 H33A O2 3_545 0.93 2.56 3.318(3) 139.3

loop_
_geom_torsion_atom_site_label_1
_geom_torsion_atom_site_label_2
_geom_torsion_atom_site_label_3
_geom_torsion_atom_site_label_4
_geom_torsion
_geom_torsion_publ_flag
O1 P1 C1 O2 -162.66(13) no
C14 P1 C1 O2 -40.54(17) no
C8 P1 C1 O2 75.19(16) no
O1 P1 C1 C2 -38.74(18) no
C14 P1 C1 C2 83.38(18) no
C8 P1 C1 C2 -160.89(15) no
O2 C1 C2 C3 -153.6(2) no
P1 C1 C2 C3 85.9(2) no
O2 C1 C2 C7 26.2(3) no
P1 C1 C2 C7 -94.3(2) no
C7 C2 C3 C4 0.3(4) no
C1 C2 C3 C4 -179.9(3) no
C7 C2 C3 Cl1 -178.04(19) no
C1 C2 C3 Cl1 1.8(3) no
C2 C3 C4 C5 -0.2(5) no
Cl1 C3 C4 C5 178.2(3) no
C3 C4 C5 C6 0.3(5) no
C4 C5 C6 C7 -0.5(5) no
C5 C6 C7 C2 0.7(5) no
C3 C2 C7 C6 -0.6(4) no
C1 C2 C7 C6 179.6(3) no
O1 P1 C8 C9 35.1(2) no
C14 P1 C8 C9 -86.4(2) no
C1 P1 C8 C9 157.82(19) no
O1 P1 C8 C13 -140.1(2) no
C14 P1 C8 C13 98.3(2) no
C1 P1 C8 C13 -17.4(3) no
C13 C8 C9 C10 0.1(4) no
P1 C8 C9 C10 -175.5(3) no
C8 C9 C10 C11 -0.4(5) no
C9 C10 C11 C12 0.7(6) no
C10 C11 C12 C13 -0.6(6) no
C11 C12 C13 C8 0.3(5) no
C9 C8 C13 C12 0.0(4) no
P1 C8 C13 C12 175.1(3) no
O1 P1 C14 C19 -165.4(2) no
C8 P1 C14 C19 -43.2(2) no
C1 P1 C14 C19 71.5(2) no
O1 P1 C14 C15 11.7(2) no
C8 P1 C14 C15 133.8(2) no
C1 P1 C14 C15 -111.5(2) no
C19 C14 C15 C16 -0.8(5) no
P1 C14 C15 C16 -178.0(3) no
C14 C15 C16 C17 -0.2(6) no
C15 C16 C17 C18 1.0(6) no
C16 C17 C18 C19 -0.7(6) no
C15 C14 C19 C18 1.1(4) no
P1 C14 C19 C18 178.1(2) no
C17 C18 C19 C14 -0.4(5) no

loop_
_cod_related_entry_id
_cod_related_entry_database
_cod_related_entry_code
1 ChemSpider 21195683
